data_1552520
loop_
_publ_author_name
'Price, Jeffrey S.'
'Emslie, David J. H.'

_publ_section_title
;
 Interconversion and reactivity of manganese silyl, silylene, and silene
 complexes
;
_journal_name_full 'Chemical Science'
_journal_paper_doi 10.1039/C9SC04513A
_journal_year 2019
_chemical_formula_moiety 'C23 H55 Mn N2 P4 Si'
_chemical_formula_sum 'C23 H55 Mn N2 P4 Si'
_chemical_formula_weight 566.60
_space_group_crystal_system monoclinic
_space_group_IT_number 14
_space_group_name_Hall '-P 2ybc'
_space_group_name_H-M_alt 'P 1 21/c 1'
_symmetry_space_group_name_Hall '-P 2ybc'
_symmetry_space_group_name_H-M 'P 1 21/c 1'
_atom_sites_solution_hydrogens mixed
_atom_sites_solution_primary dual
_audit_creation_date 2017-12-29
_audit_creation_method
;
Olex2 1.2
(compiled 2018.05.29 svn.r3508 for OlexSys, GUI svn.r5506)
;
_audit_update_record
;
2019-08-09 deposited with the CCDC.    2019-10-23 downloaded from the CCDC.
;
_cell_angle_alpha 90
_cell_angle_beta 111.9150(10)
_cell_angle_gamma 90
_cell_formula_units_Z 4
_cell_length_a 16.4955(4)
_cell_length_b 9.9175(2)
_cell_length_c 20.3912(5)
_cell_measurement_reflns_used 9713
_cell_measurement_temperature 100(2)
_cell_measurement_theta_max 30.409
_cell_measurement_theta_min 2.318
_cell_volume 3094.82(13)
_computing_cell_refinement 'SAINT v8.34A (Bruker, 2013)'
_computing_data_reduction 'SAINT v8.34A (Bruker, 2013)'
_computing_molecular_graphics 'Olex2 (Dolomanov et al., 2009)'
_computing_publication_material 'Olex2 (Dolomanov et al., 2009)'
_computing_structure_refinement 'XL (Sheldrick, 2008)'
_computing_structure_solution 'ShelXT (Sheldrick, 2015)'
_diffrn_ambient_temperature 100.0
_diffrn_measured_fraction_theta_full 1.000
_diffrn_measured_fraction_theta_max 0.996
_diffrn_measurement_device_type 'Bruker APEX-II CCD'
_diffrn_measurement_method '\f and \w scans'
_diffrn_radiation_type MoK\a
_diffrn_radiation_wavelength 0.71073
_diffrn_reflns_av_R_equivalents 0.0469
_diffrn_reflns_av_unetI/netI 0.0204
_diffrn_reflns_Laue_measured_fraction_full 1.000
_diffrn_reflns_Laue_measured_fraction_max 0.996
_diffrn_reflns_limit_h_max 23
_diffrn_reflns_limit_h_min -23
_diffrn_reflns_limit_k_max 14
_diffrn_reflns_limit_k_min -14
_diffrn_reflns_limit_l_max 29
_diffrn_reflns_limit_l_min -29
_diffrn_reflns_number 119985
_diffrn_reflns_point_group_measured_fraction_full 1.000
_diffrn_reflns_point_group_measured_fraction_max 0.996
_diffrn_reflns_theta_full 25.242
_diffrn_reflns_theta_max 30.591
_diffrn_reflns_theta_min 1.331
_diffrn_standards_number 0
_exptl_absorpt_coefficient_mu 0.686
_exptl_absorpt_correction_T_max 0.7461
_exptl_absorpt_correction_T_min 0.6540
_exptl_absorpt_correction_type multi-scan
_exptl_absorpt_process_details
;
 'SADABS-2014/4 (Bruker,2014/4) was used for absorption correction.
wR2(int) was 0.0640 before and 0.0468 after correction.
The Ratio of minimum to maximum transmission is 0.8766.
The \l/2 correction factor is 0.00150.'
;
_exptl_crystal_colour red
_exptl_crystal_density_diffrn 1.216
_exptl_crystal_description block
_exptl_crystal_F_000 1224
_exptl_crystal_size_max 0.3
_exptl_crystal_size_mid 0.2
_exptl_crystal_size_min 0.1
_refine_diff_density_max 1.138
_refine_diff_density_min -0.365
_refine_diff_density_rms 0.077
_refine_ls_extinction_method none
_refine_ls_goodness_of_fit_ref 1.060
_refine_ls_hydrogen_treatment mixed
_refine_ls_matrix_type full
_refine_ls_number_parameters 301
_refine_ls_number_reflns 9486
_refine_ls_number_restraints 0
_refine_ls_restrained_S_all 1.060
_refine_ls_R_factor_all 0.0415
_refine_ls_R_factor_gt 0.0322
_refine_ls_shift/su_max 0.001
_refine_ls_shift/su_mean 0.000
_refine_ls_structure_factor_coef Fsqd
_refine_ls_weighting_details 'w=1/[\s^2^(Fo^2^)+(0.0470P)^2^+1.3503P] where P=(Fo^2^+2Fc^2^)/3'
_refine_ls_weighting_scheme calc
_refine_ls_wR_factor_gt 0.0795
_refine_ls_wR_factor_ref 0.0855
_reflns_Friedel_coverage 0.000
_reflns_number_gt 8087
_reflns_number_total 9486
_reflns_threshold_expression 'I > 2\s(I)'
_cod_data_source_file c9sc04513a3.cif
_cod_data_source_block MnHSinBu_NHC_4me
_cod_database_code 1552520
_shelx_shelxl_version_number 2016/6
_shelx_space_group_comment
;
The symmetry employed for this shelxl refinement is uniquely defined
by the following loop, which should always be used as a source of
symmetry information in preference to the above space-group names.
They are only intended as comments.
;
_shelx_estimated_absorpt_t_max 0.935
_shelx_estimated_absorpt_t_min 0.821
_olex2_refinement_description
;
1. Fixed Uiso
 At 1.2 times of:
  All C(H,H) groups
 At 1.5 times of:
  All C(H,H,H) groups
2.a Secondary CH2 refined with riding coordinates:
 C8(H8A,H8B), C9(H9A,H9B), C10(H10A,H10B), C14(H14A,H14B), C15(H15A,H15B),
 C20(H20A,H20B), C21(H21A,H21B)
2.b Idealised Me refined as rotating group:
 C4(H4A,H4B,H4C), C5(H5A,H5B,H5C), C6(H6A,H6B,H6C), C7(H7A,H7B,H7C), C11(H11A,
 H11B,H11C), C12(H12A,H12B,H12C), C13(H13A,H13B,H13C), C16(H16A,H16B,H16C),
 C17(H17A,H17B,H17C), C18(H18A,H18B,H18C), C19(H19A,H19B,H19C), C22(H22A,H22B,
 H22C), C23(H23A,H23B,H23C)
;
_olex2_submission_special_instructions 'No special instructions were received'

loop_
_space_group_symop_operation_xyz
'x, y, z'
'-x, y+1/2, -z+1/2'
'-x, -y, -z'
'x, -y-1/2, z-1/2'

loop_
_atom_site_label
_atom_site_type_symbol
_atom_site_fract_x
_atom_site_fract_y
_atom_site_fract_z
_atom_site_U_iso_or_equiv
_atom_site_adp_type
_atom_site_occupancy
_atom_site_site_symmetry_order
_atom_site_calc_flag
_atom_site_refinement_flags_posn
Mn1 Mn 0.80949(2) 0.29889(2) 0.28009(2) 0.01046(5) Uani 1 1 d .
H1 H 0.8744(15) 0.240(2) 0.2510(12) 0.043(6) Uiso 1 1 d .
P1 P 0.75630(2) 0.40427(3) 0.17853(2) 0.01402(7) Uani 1 1 d .
P2 P 0.89425(2) 0.47738(3) 0.31113(2) 0.01434(7) Uani 1 1 d .
P3 P 0.89510(2) 0.17301(3) 0.36755(2) 0.01456(7) Uani 1 1 d .
P4 P 0.73766(2) 0.11176(3) 0.23874(2) 0.01396(7) Uani 1 1 d .
Si1 Si 0.70075(2) 0.36350(3) 0.31815(2) 0.01121(7) Uani 1 1 d .
H2 H 0.6121(11) 0.3798(17) 0.2668(9) 0.015(4) Uiso 1 1 d .
N1 N 0.63969(7) 0.64726(11) 0.33036(6) 0.01253(19) Uani 1 1 d .
N2 N 0.73324(7) 0.57721(11) 0.42879(6) 0.0133(2) Uani 1 1 d .
C1 C 0.69214(8) 0.54105(13) 0.36004(6) 0.0125(2) Uani 1 1 d .
C2 C 0.64570(8) 0.74720(13) 0.38008(7) 0.0141(2) Uani 1 1 d .
C3 C 0.70511(9) 0.70280(13) 0.44238(7) 0.0146(2) Uani 1 1 d .
C4 C 0.58659(9) 0.66129(14) 0.25510(7) 0.0179(3) Uani 1 1 d .
H4A H 0.622851 0.696397 0.230305 0.027 Uiso 1 1 calc GR
H4B H 0.538318 0.723841 0.249012 0.027 Uiso 1 1 calc GR
H4C H 0.563005 0.573053 0.235544 0.027 Uiso 1 1 calc GR
C5 C 0.59107(10) 0.87135(14) 0.36304(8) 0.0208(3) Uani 1 1 d .
H5A H 0.601268 0.921091 0.325303 0.031 Uiso 1 1 calc GR
H5B H 0.606745 0.928281 0.405253 0.031 Uiso 1 1 calc GR
H5C H 0.529232 0.846427 0.347348 0.031 Uiso 1 1 calc GR
C6 C 0.73854(10) 0.76500(16) 0.51422(8) 0.0221(3) Uani 1 1 d .
H6A H 0.728990 0.702903 0.548035 0.033 Uiso 1 1 calc GR
H6B H 0.707384 0.849618 0.513146 0.033 Uiso 1 1 calc GR
H6C H 0.801181 0.783308 0.528665 0.033 Uiso 1 1 calc GR
C7 C 0.79412(9) 0.49105(15) 0.48289(7) 0.0194(3) Uani 1 1 d .
H7A H 0.763810 0.448589 0.510693 0.029 Uiso 1 1 calc GR
H7B H 0.842799 0.545586 0.514058 0.029 Uiso 1 1 calc GR
H7C H 0.816634 0.421105 0.460241 0.029 Uiso 1 1 calc GR
C8 C 0.66092(9) 0.26277(13) 0.38252(7) 0.0151(2) Uani 1 1 d .
H8A H 0.641572 0.172780 0.361501 0.018 Uiso 1 1 calc R
H8B H 0.711877 0.248578 0.427012 0.018 Uiso 1 1 calc R
C9 C 0.58689(9) 0.32367(14) 0.40172(7) 0.0159(2) Uani 1 1 d .
H9A H 0.610339 0.401108 0.433876 0.019 Uiso 1 1 calc R
H9B H 0.540983 0.358439 0.358118 0.019 Uiso 1 1 calc R
C10 C 0.54546(10) 0.22420(15) 0.43704(8) 0.0203(3) Uani 1 1 d .
H10A H 0.592215 0.182199 0.477781 0.024 Uiso 1 1 calc R
H10B H 0.516510 0.151679 0.402985 0.024 Uiso 1 1 calc R
C11 C 0.47853(11) 0.28826(19) 0.46288(10) 0.0308(4) Uani 1 1 d .
H11A H 0.430599 0.326681 0.422592 0.046 Uiso 1 1 calc GR
H11B H 0.506669 0.359772 0.496951 0.046 Uiso 1 1 calc GR
H11C H 0.455389 0.219406 0.485674 0.046 Uiso 1 1 calc GR
C12 C 0.79390(11) 0.35518(17) 0.10677(8) 0.0262(3) Uani 1 1 d .
H12A H 0.857916 0.355484 0.124837 0.039 Uiso 1 1 calc GR
H12B H 0.771287 0.419522 0.067659 0.039 Uiso 1 1 calc GR
H12C H 0.772366 0.264591 0.089908 0.039 Uiso 1 1 calc GR
C13 C 0.63876(9) 0.41810(16) 0.12314(7) 0.0209(3) Uani 1 1 d .
H13A H 0.616144 0.329211 0.103952 0.031 Uiso 1 1 calc GR
H13B H 0.630929 0.480978 0.084171 0.031 Uiso 1 1 calc GR
H13C H 0.606916 0.451428 0.151941 0.031 Uiso 1 1 calc GR
C14 C 0.78737(10) 0.58807(14) 0.18478(7) 0.0202(3) Uani 1 1 d .
H14A H 0.824872 0.604851 0.157396 0.024 Uiso 1 1 calc R
H14B H 0.734048 0.643872 0.164264 0.024 Uiso 1 1 calc R
C15 C 0.83628(10) 0.62777(14) 0.26183(7) 0.0189(3) Uani 1 1 d .
H15A H 0.794581 0.661599 0.282516 0.023 Uiso 1 1 calc R
H15B H 0.878736 0.700348 0.264859 0.023 Uiso 1 1 calc R
C16 C 0.99279(10) 0.48158(16) 0.28832(9) 0.0246(3) Uani 1 1 d .
H16A H 1.036792 0.419620 0.319242 0.037 Uiso 1 1 calc GR
H16B H 1.016562 0.573322 0.294681 0.037 Uiso 1 1 calc GR
H16C H 0.977200 0.454037 0.238969 0.037 Uiso 1 1 calc GR
C17 C 0.94290(10) 0.55474(16) 0.39955(8) 0.0244(3) Uani 1 1 d .
H17A H 0.896363 0.590137 0.413664 0.037 Uiso 1 1 calc GR
H17B H 0.981764 0.628515 0.398182 0.037 Uiso 1 1 calc GR
H17C H 0.976421 0.486662 0.433763 0.037 Uiso 1 1 calc GR
C18 C 1.01412(9) 0.17169(16) 0.38892(9) 0.0238(3) Uani 1 1 d .
H18A H 1.025461 0.166648 0.345109 0.036 Uiso 1 1 calc GR
H18B H 1.040122 0.093296 0.418568 0.036 Uiso 1 1 calc GR
H18C H 1.039979 0.254441 0.414434 0.036 Uiso 1 1 calc GR
C19 C 0.90207(11) 0.17069(17) 0.46057(8) 0.0251(3) Uani 1 1 d .
H19A H 0.920616 0.259537 0.481946 0.038 Uiso 1 1 calc GR
H19B H 0.944642 0.102542 0.487218 0.038 Uiso 1 1 calc GR
H19C H 0.844643 0.148785 0.461626 0.038 Uiso 1 1 calc GR
C20 C 0.87145(9) -0.00864(14) 0.34637(8) 0.0214(3) Uani 1 1 d .
H20A H 0.902369 -0.040972 0.316066 0.026 Uiso 1 1 calc R
H20B H 0.891117 -0.062857 0.390308 0.026 Uiso 1 1 calc R
C21 C 0.77253(9) -0.02228(14) 0.30752(8) 0.0206(3) Uani 1 1 d .
H21A H 0.742362 -0.011103 0.341013 0.025 Uiso 1 1 calc R
H21B H 0.757967 -0.112395 0.285325 0.025 Uiso 1 1 calc R
C22 C 0.75372(11) 0.01952(17) 0.16533(9) 0.0265(3) Uani 1 1 d .
H22A H 0.722347 0.066099 0.120617 0.040 Uiso 1 1 calc GR
H22B H 0.731122 -0.072494 0.162919 0.040 Uiso 1 1 calc GR
H22C H 0.816177 0.016239 0.173694 0.040 Uiso 1 1 calc GR
C23 C 0.61795(9) 0.08749(14) 0.20600(8) 0.0190(3) Uani 1 1 d .
H23A H 0.595480 0.123005 0.240776 0.029 Uiso 1 1 calc GR
H23B H 0.604452 -0.008890 0.198775 0.029 Uiso 1 1 calc GR
H23C H 0.590473 0.135485 0.161108 0.029 Uiso 1 1 calc GR

loop_
_atom_site_aniso_label
_atom_site_aniso_U_11
_atom_site_aniso_U_22
_atom_site_aniso_U_33
_atom_site_aniso_U_23
_atom_site_aniso_U_13
_atom_site_aniso_U_12
Mn1 0.01163(9) 0.01247(9) 0.00789(9) -0.00067(6) 0.00434(7) -0.00054(6)
P1 0.01686(16) 0.01739(15) 0.00888(14) -0.00011(11) 0.00604(12) -0.00030(12)
P2 0.01502(15) 0.01639(15) 0.01115(14) -0.00051(11) 0.00436(12) -0.00343(12)
P3 0.01371(15) 0.01588(15) 0.01343(15) 0.00076(12) 0.00432(12) 0.00234(11)
P4 0.01456(15) 0.01401(15) 0.01459(15) -0.00356(11) 0.00690(12) -0.00120(11)
Si1 0.01362(16) 0.01237(15) 0.00809(15) -0.00070(11) 0.00455(12) 0.00076(12)
N1 0.0146(5) 0.0129(5) 0.0101(5) -0.0003(4) 0.0047(4) 0.0006(4)
N2 0.0146(5) 0.0152(5) 0.0093(5) -0.0011(4) 0.0037(4) 0.0018(4)
C1 0.0145(5) 0.0148(5) 0.0093(5) 0.0002(4) 0.0056(4) 0.0004(4)
C2 0.0161(6) 0.0120(5) 0.0161(6) -0.0022(4) 0.0084(5) -0.0008(4)
C3 0.0149(6) 0.0160(6) 0.0143(6) -0.0053(4) 0.0069(5) -0.0015(4)
C4 0.0204(6) 0.0198(6) 0.0108(6) 0.0026(5) 0.0028(5) 0.0019(5)
C5 0.0205(7) 0.0154(6) 0.0277(7) -0.0007(5) 0.0103(6) 0.0031(5)
C6 0.0226(7) 0.0258(7) 0.0170(6) -0.0106(5) 0.0064(5) -0.0023(5)
C7 0.0203(6) 0.0234(7) 0.0113(6) 0.0014(5) 0.0020(5) 0.0044(5)
C8 0.0186(6) 0.0155(6) 0.0140(6) 0.0014(4) 0.0094(5) 0.0022(5)
C9 0.0169(6) 0.0186(6) 0.0150(6) 0.0013(5) 0.0092(5) 0.0022(5)
C10 0.0210(7) 0.0254(7) 0.0182(6) 0.0043(5) 0.0115(5) 0.0013(5)
C11 0.0274(8) 0.0406(9) 0.0340(9) 0.0078(7) 0.0226(7) 0.0056(7)
C12 0.0367(8) 0.0314(8) 0.0169(7) 0.0018(6) 0.0172(6) 0.0050(7)
C13 0.0206(7) 0.0287(7) 0.0108(6) 0.0007(5) 0.0027(5) -0.0017(5)
C14 0.0238(7) 0.0192(6) 0.0161(6) 0.0042(5) 0.0059(5) -0.0019(5)
C15 0.0226(7) 0.0149(6) 0.0185(6) 0.0003(5) 0.0070(5) -0.0024(5)
C16 0.0194(7) 0.0284(7) 0.0287(8) 0.0021(6) 0.0122(6) -0.0044(6)
C17 0.0268(7) 0.0271(7) 0.0152(6) -0.0037(5) 0.0032(5) -0.0091(6)
C18 0.0154(6) 0.0258(7) 0.0283(8) 0.0026(6) 0.0058(6) 0.0032(5)
C19 0.0277(8) 0.0317(8) 0.0150(6) 0.0063(6) 0.0068(6) 0.0127(6)
C20 0.0204(7) 0.0159(6) 0.0266(7) 0.0021(5) 0.0074(6) 0.0035(5)
C21 0.0203(6) 0.0140(6) 0.0271(7) 0.0018(5) 0.0083(6) -0.0003(5)
C22 0.0292(8) 0.0269(8) 0.0291(8) -0.0161(6) 0.0173(6) -0.0063(6)
C23 0.0165(6) 0.0203(6) 0.0198(6) -0.0035(5) 0.0063(5) -0.0034(5)

loop_
_atom_type_symbol
_atom_type_description
_atom_type_scat_dispersion_real
_atom_type_scat_dispersion_imag
_atom_type_scat_source
C C 0.0033 0.0016 'International Tables Vol C Tables 4.2.6.8 and 6.1.1.4'
H H 0.0000 0.0000 'International Tables Vol C Tables 4.2.6.8 and 6.1.1.4'
Mn Mn 0.3368 0.7283 'International Tables Vol C Tables 4.2.6.8 and 6.1.1.4'
N N 0.0061 0.0033 'International Tables Vol C Tables 4.2.6.8 and 6.1.1.4'
P P 0.1023 0.0942 'International Tables Vol C Tables 4.2.6.8 and 6.1.1.4'
Si Si 0.0817 0.0704 'International Tables Vol C Tables 4.2.6.8 and 6.1.1.4'

loop_
_geom_angle_atom_site_label_1
_geom_angle_atom_site_label_2
_geom_angle_atom_site_label_3
_geom_angle
P1 Mn1 H1 84.5(9)
P1 Mn1 P2 82.826(14)
P1 Mn1 P3 161.019(16)
P1 Mn1 P4 94.130(15)
P1 Mn1 Si1 95.664(14)
P2 Mn1 H1 87.4(9)
P2 Mn1 P3 94.396(15)
P2 Mn1 Si1 99.859(14)
P3 Mn1 H1 76.6(9)
P3 Mn1 Si1 103.307(14)
P4 Mn1 H1 83.5(9)
P4 Mn1 P2 170.562(16)
P4 Mn1 P3 85.574(14)
P4 Mn1 Si1 89.313(14)
Si1 Mn1 H1 172.8(9)
C12 P1 Mn1 119.14(5)
C12 P1 C14 98.32(7)
C13 P1 Mn1 124.87(5)
C13 P1 C12 96.93(7)
C13 P1 C14 99.57(7)
C14 P1 Mn1 113.26(5)
C15 P2 Mn1 110.38(5)
C16 P2 Mn1 118.03(5)
C16 P2 C15 99.75(7)
C17 P2 Mn1 127.91(5)
C17 P2 C15 98.26(7)
C17 P2 C16 97.68(7)
C18 P3 Mn1 119.94(5)
C18 P3 C19 95.96(7)
C18 P3 C20 99.23(7)
C19 P3 Mn1 127.62(5)
C19 P3 C20 98.80(7)
C20 P3 Mn1 110.21(5)
C21 P4 Mn1 110.12(5)
C22 P4 Mn1 120.51(5)
C22 P4 C21 99.13(7)
C23 P4 Mn1 126.85(5)
C23 P4 C21 99.63(7)
C23 P4 C22 95.70(7)
Mn1 Si1 H2 119.4(7)
C1 Si1 Mn1 125.70(4)
C1 Si1 H2 89.8(7)
C8 Si1 Mn1 125.95(4)
C8 Si1 H2 92.3(7)
C8 Si1 C1 93.94(5)
C1 N1 C2 111.57(10)
C1 N1 C4 125.15(11)
C2 N1 C4 123.20(11)
C1 N2 C3 111.50(11)
C1 N2 C7 124.29(11)
C3 N2 C7 124.05(11)
N1 C1 Si1 129.35(9)
N1 C1 N2 104.21(11)
N2 C1 Si1 126.16(9)
N1 C2 C5 123.07(12)
C3 C2 N1 106.31(11)
C3 C2 C5 130.56(12)
N2 C3 C6 122.44(12)
C2 C3 N2 106.38(11)
C2 C3 C6 131.18(12)
N1 C4 H4A 109.5
N1 C4 H4B 109.5
N1 C4 H4C 109.5
H4A C4 H4B 109.5
H4A C4 H4C 109.5
H4B C4 H4C 109.5
C2 C5 H5A 109.5
C2 C5 H5B 109.5
C2 C5 H5C 109.5
H5A C5 H5B 109.5
H5A C5 H5C 109.5
H5B C5 H5C 109.5
C3 C6 H6A 109.5
C3 C6 H6B 109.5
C3 C6 H6C 109.5
H6A C6 H6B 109.5
H6A C6 H6C 109.5
H6B C6 H6C 109.5
N2 C7 H7A 109.5
N2 C7 H7B 109.5
N2 C7 H7C 109.5
H7A C7 H7B 109.5
H7A C7 H7C 109.5
H7B C7 H7C 109.5
Si1 C8 H8A 107.8
Si1 C8 H8B 107.8
H8A C8 H8B 107.1
C9 C8 Si1 118.00(9)
C9 C8 H8A 107.8
C9 C8 H8B 107.8
C8 C9 H9A 108.8
C8 C9 H9B 108.8
H9A C9 H9B 107.7
C10 C9 C8 113.85(11)
C10 C9 H9A 108.8
C10 C9 H9B 108.8
C9 C10 H10A 108.8
C9 C10 H10B 108.8
C9 C10 C11 113.75(13)
H10A C10 H10B 107.7
C11 C10 H10A 108.8
C11 C10 H10B 108.8
C10 C11 H11A 109.5
C10 C11 H11B 109.5
C10 C11 H11C 109.5
H11A C11 H11B 109.5
H11A C11 H11C 109.5
H11B C11 H11C 109.5
P1 C12 H12A 109.5
P1 C12 H12B 109.5
P1 C12 H12C 109.5
H12A C12 H12B 109.5
H12A C12 H12C 109.5
H12B C12 H12C 109.5
P1 C13 H13A 109.5
P1 C13 H13B 109.5
P1 C13 H13C 109.5
H13A C13 H13B 109.5
H13A C13 H13C 109.5
H13B C13 H13C 109.5
P1 C14 H14A 109.6
P1 C14 H14B 109.6
H14A C14 H14B 108.1
C15 C14 P1 110.18(9)
C15 C14 H14A 109.6
C15 C14 H14B 109.6
P2 C15 H15A 110.0
P2 C15 H15B 110.0
C14 C15 P2 108.57(9)
C14 C15 H15A 110.0
C14 C15 H15B 110.0
H15A C15 H15B 108.4
P2 C16 H16A 109.5
P2 C16 H16B 109.5
P2 C16 H16C 109.5
H16A C16 H16B 109.5
H16A C16 H16C 109.5
H16B C16 H16C 109.5
P2 C17 H17A 109.5
P2 C17 H17B 109.5
P2 C17 H17C 109.5
H17A C17 H17B 109.5
H17A C17 H17C 109.5
H17B C17 H17C 109.5
P3 C18 H18A 109.5
P3 C18 H18B 109.5
P3 C18 H18C 109.5
H18A C18 H18B 109.5
H18A C18 H18C 109.5
H18B C18 H18C 109.5
P3 C19 H19A 109.5
P3 C19 H19B 109.5
P3 C19 H19C 109.5
H19A C19 H19B 109.5
H19A C19 H19C 109.5
H19B C19 H19C 109.5
P3 C20 H20A 110.3
P3 C20 H20B 110.3
H20A C20 H20B 108.5
C21 C20 P3 107.25(9)
C21 C20 H20A 110.3
C21 C20 H20B 110.3
P4 C21 H21A 110.3
P4 C21 H21B 110.3
C20 C21 P4 107.27(10)
C20 C21 H21A 110.3
C20 C21 H21B 110.3
H21A C21 H21B 108.5
P4 C22 H22A 109.5
P4 C22 H22B 109.5
P4 C22 H22C 109.5
H22A C22 H22B 109.5
H22A C22 H22C 109.5
H22B C22 H22C 109.5
P4 C23 H23A 109.5
P4 C23 H23B 109.5
P4 C23 H23C 109.5
H23A C23 H23B 109.5
H23A C23 H23C 109.5
H23B C23 H23C 109.5

loop_
_geom_bond_atom_site_label_1
_geom_bond_atom_site_label_2
_geom_bond_distance
Mn1 H1 1.52(2)
Mn1 P1 2.1897(4)
Mn1 P2 2.1974(4)
Mn1 P3 2.2031(4)
Mn1 P4 2.1939(4)
Mn1 Si1 2.2956(4)
P1 C12 1.8548(15)
P1 C13 1.8491(14)
P1 C14 1.8849(15)
P2 C15 1.8526(14)
P2 C16 1.8505(15)
P2 C17 1.8448(15)
P3 C18 1.8456(15)
P3 C19 1.8569(15)
P3 C20 1.8597(15)
P4 C21 1.8608(15)
P4 C22 1.8558(15)
P4 C23 1.8490(14)
Si1 H2 1.455(17)
Si1 C1 1.9850(13)
Si1 C8 1.9483(13)
N1 C1 1.3541(16)
N1 C2 1.3947(16)
N1 C4 1.4622(16)
N2 C1 1.3581(16)
N2 C3 1.3926(16)
N2 C7 1.4589(17)
C2 C3 1.3559(19)
C2 C5 1.4883(19)
C3 C6 1.4926(18)
C4 H4A 0.9800
C4 H4B 0.9800
C4 H4C 0.9800
C5 H5A 0.9800
C5 H5B 0.9800
C5 H5C 0.9800
C6 H6A 0.9800
C6 H6B 0.9800
C6 H6C 0.9800
C7 H7A 0.9800
C7 H7B 0.9800
C7 H7C 0.9800
C8 H8A 0.9900
C8 H8B 0.9900
C8 C9 1.5382(18)
C9 H9A 0.9900
C9 H9B 0.9900
C9 C10 1.5253(19)
C10 H10A 0.9900
C10 H10B 0.9900
C10 C11 1.528(2)
C11 H11A 0.9800
C11 H11B 0.9800
C11 H11C 0.9800
C12 H12A 0.9800
C12 H12B 0.9800
C12 H12C 0.9800
C13 H13A 0.9800
C13 H13B 0.9800
C13 H13C 0.9800
C14 H14A 0.9900
C14 H14B 0.9900
C14 C15 1.526(2)
C15 H15A 0.9900
C15 H15B 0.9900
C16 H16A 0.9800
C16 H16B 0.9800
C16 H16C 0.9800
C17 H17A 0.9800
C17 H17B 0.9800
C17 H17C 0.9800
C18 H18A 0.9800
C18 H18B 0.9800
C18 H18C 0.9800
C19 H19A 0.9800
C19 H19B 0.9800
C19 H19C 0.9800
C20 H20A 0.9900
C20 H20B 0.9900
C20 C21 1.531(2)
C21 H21A 0.9900
C21 H21B 0.9900
C22 H22A 0.9800
C22 H22B 0.9800
C22 H22C 0.9800
C23 H23A 0.9800
C23 H23B 0.9800
C23 H23C 0.9800
